data_4119477
loop_
_publ_author_name
'Michael K. Coggins'
'Vlad Martin-Diaconescu'
'Serena DeBeer'
'Julie A. Kovacs'

_publ_contact_author_address
;
Department of Chemistry
University of Washington
Seattle
Washington, 98195, USA
;
_publ_contact_author_email kaminsky@chem.washington.edu
_publ_contact_author_fax 00(206)6858665
_publ_contact_author_name 'Werner Kaminsky'
_publ_contact_author_phone 00(206)5437585
_publ_section_title
;
 Correlation Between Structural, Spectroscopic, and Reactivity Properties
 Within a Series of Structurally Analogous Metastable
 Manganese(III)-Alkylperoxo Complexes
;
_journal_name_full 'Journal of the American Chemical Society'
_journal_page_first 4260
_journal_page_last 4272
_journal_paper_doi 10.1021/ja308915x
_journal_volume 135
_journal_year 2013
_chemical_formula_moiety 'C30 H40 Mn N4 O2 S, C24 H20 B, 0.33(C4 H10 O), 0.67(C H2 Cl2)'
_chemical_formula_sum 'C56 H64.65 B Cl1.34 Mn N4 O2.33 S'
_chemical_formula_weight 976.36
_chemical_name_common michael066
_space_group_IT_number 2
_symmetry_cell_setting triclinic
_symmetry_Int_Tables_number 2
_symmetry_space_group_name_Hall '-P 1'
_symmetry_space_group_name_H-M 'P -1'
_atom_sites_solution_hydrogens geom
_atom_sites_solution_primary direct
_atom_sites_solution_secondary difmap
_audit_conform_dict_location ftp://ftp.iucr.org/pub/cif_core.dic
_audit_conform_dict_name cif_core.dic
_audit_conform_dict_version 2.4
_audit_creation_date 2011-10-31T11:00:33-00:00
_audit_creation_method 'WinGX routine CIF_UPDATE'
_cell_angle_alpha 71.085(10)
_cell_angle_beta 77.463(10)
_cell_angle_gamma 82.463(9)
_cell_formula_units_Z 2
_cell_length_a 12.8928(18)
_cell_length_b 14.433(2)
_cell_length_c 15.069(3)
_cell_measurement_reflns_used 227
_cell_measurement_temperature 100(2)
_cell_measurement_theta_max 20
_cell_measurement_theta_min 3
_cell_volume 2583.8(7)
_computing_cell_refinement 'SAINT (Bruker, 2007)'
_computing_data_collection 'APEX2 (Bruker, 2007)'
_computing_data_reduction 'SAINT (Bruker, 2007)'
_computing_molecular_graphics 'ORTEP-3 for Windows (Farrugia, 1997)'
_computing_publication_material 'SHELXL-97 (Sheldrick, 1997)'
_computing_structure_refinement 'SHELXL-97 (Sheldrick, 2008)'
_computing_structure_solution 'SHELXS97 (Sheldrick, 1997)'
_diffrn_ambient_temperature 100(2)
_diffrn_measured_fraction_theta_full 0.988
_diffrn_measured_fraction_theta_max 0.964
_diffrn_measurement_device_type 'Bruker APEXII CCD area-detector'
_diffrn_measurement_method '\f and \w scans'
_diffrn_radiation_monochromator graphite
_diffrn_radiation_type MoK\a
_diffrn_radiation_wavelength 0.71073
_diffrn_reflns_av_R_equivalents 0.1265
_diffrn_reflns_av_unetI/netI 0.2488
_diffrn_reflns_limit_h_max 15
_diffrn_reflns_limit_h_min -15
_diffrn_reflns_limit_k_max 17
_diffrn_reflns_limit_k_min -16
_diffrn_reflns_limit_l_max 18
_diffrn_reflns_limit_l_min 0
_diffrn_reflns_number 9356
_diffrn_reflns_theta_full 25
_diffrn_reflns_theta_max 25.57
_diffrn_reflns_theta_min 1.97
_diffrn_source 'fine-focus sealed tube'
_exptl_absorpt_coefficient_mu 0.411
_exptl_absorpt_correction_T_max 0.9798
_exptl_absorpt_correction_T_min 0.9601
_exptl_absorpt_correction_type multi-scan
_exptl_absorpt_process_details '(SADABS; Bruker, 2007)'
_exptl_crystal_colour blue
_exptl_crystal_density_diffrn 1.255
_exptl_crystal_description plate
_exptl_crystal_F_000 1032
_exptl_crystal_size_max 0.1
_exptl_crystal_size_mid 0.05
_exptl_crystal_size_min 0.05
_refine_diff_density_max 0.697
_refine_diff_density_min -0.506
_refine_diff_density_rms 0.085
_refine_ls_extinction_method none
_refine_ls_goodness_of_fit_ref 0.952
_refine_ls_hydrogen_treatment constr
_refine_ls_matrix_type full
_refine_ls_number_parameters 619
_refine_ls_number_reflns 9356
_refine_ls_number_restraints 9
_refine_ls_restrained_S_all 0.952
_refine_ls_R_factor_all 0.2391
_refine_ls_R_factor_gt 0.1004
_refine_ls_shift/su_max 0.002
_refine_ls_shift/su_mean 0
_refine_ls_structure_factor_coef Fsqd
_refine_ls_weighting_details 'calc w=1/[\s^2^(Fo^2^)+(0.1033P)^2^+0.0000P] where P=(Fo^2^+2Fc^2^)/3'
_refine_ls_weighting_scheme calc
_refine_ls_wR_factor_gt 0.1919
_refine_ls_wR_factor_ref 0.2365
_reflns_number_gt 3767
_reflns_number_total 9356
_reflns_threshold_expression >2\s(I)
_cod_data_source_file ja308915x_si_004.cif
_cod_data_source_block twin4
_cod_original_cell_volume 2583.7(7)
_cod_database_code 4119477

loop_
_symmetry_equiv_pos_as_xyz
'x, y, z'
'-x, -y, -z'

loop_
_atom_site_label
_atom_site_type_symbol
_atom_site_fract_x
_atom_site_fract_y
_atom_site_fract_z
_atom_site_U_iso_or_equiv
_atom_site_adp_type
_atom_site_occupancy
_atom_site_symmetry_multiplicity
_atom_site_calc_flag
_atom_site_refinement_flags
_atom_site_disorder_assembly
_atom_site_disorder_group
C1 C 0.5406(5) 0.1057(5) 0.2867(5) 0.0431(19) Uani 1 1 d . . .
C2 C 0.4502(5) 0.1006(6) 0.3779(5) 0.060(2) Uani 1 1 d . . .
H2A H 0.4678 0.1406 0.4136 0.09 Uiso 1 1 calc R . .
H2B H 0.4451 0.0324 0.4188 0.09 Uiso 1 1 calc R . .
H2C H 0.3819 0.1258 0.3578 0.09 Uiso 1 1 calc R . .
C3 C 0.4960(6) 0.0694(5) 0.2186(5) 0.059(2) Uani 1 1 d . . .
H3A H 0.432 0.1103 0.2018 0.088 Uiso 1 1 calc R . .
H3B H 0.4779 0.0011 0.2498 0.088 Uiso 1 1 calc R . .
H3C H 0.5496 0.0736 0.1606 0.088 Uiso 1 1 calc R . .
C4 C 0.5735(6) 0.2066(5) 0.2375(4) 0.0333(17) Uani 1 1 d . . .
C5 C 0.4883(5) 0.2894(5) 0.2239(5) 0.046(2) Uani 1 1 d . . .
H5A H 0.483 0.3222 0.2726 0.069 Uiso 1 1 calc R . .
H5B H 0.4199 0.2632 0.23 0.069 Uiso 1 1 calc R . .
H5C H 0.5067 0.3367 0.1603 0.069 Uiso 1 1 calc R . .
C6 C 0.7111(5) 0.3166(5) 0.1588(5) 0.0411(18) Uani 1 1 d . . .
H6A H 0.716 0.3518 0.2042 0.049 Uiso 1 1 calc R . .
H6B H 0.6607 0.355 0.1172 0.049 Uiso 1 1 calc R . .
C7 C 0.8206(5) 0.3042(4) 0.0987(4) 0.0348(17) Uani 1 1 d . . .
H7A H 0.8117 0.2883 0.0417 0.042 Uiso 1 1 calc R . .
H7B H 0.8554 0.367 0.0764 0.042 Uiso 1 1 calc R . .
C8 C 0.9476(5) 0.2613(5) 0.2085(5) 0.0432(18) Uani 1 1 d . . .
H8A H 0.9792 0.3231 0.1666 0.052 Uiso 1 1 calc R . .
H8B H 1.0068 0.213 0.2283 0.052 Uiso 1 1 calc R . .
C9 C 0.8798(5) 0.2798(5) 0.2945(5) 0.0344(17) Uani 1 1 d . . .
C10 C 0.8884(6) 0.3576(5) 0.3221(5) 0.0445(19) Uani 1 1 d . . .
H10 H 0.9376 0.4052 0.2842 0.053 Uiso 1 1 calc R . .
C11 C 0.8266(7) 0.3685(6) 0.4043(6) 0.063(2) Uani 1 1 d . . .
H11 H 0.8312 0.4242 0.4233 0.075 Uiso 1 1 calc R . .
C12 C 0.7592(7) 0.2995(7) 0.4580(6) 0.069(3) Uani 1 1 d . . .
H12 H 0.7148 0.3061 0.5151 0.083 Uiso 1 1 calc R . .
C13 C 0.7554(6) 0.2193(6) 0.4292(5) 0.051(2) Uani 1 1 d . . .
C14 C 0.6869(7) 0.1351(6) 0.4910(5) 0.076(3) Uani 1 1 d . . .
H14A H 0.6184 0.1443 0.47 0.114 Uiso 1 1 calc R . .
H14B H 0.6747 0.1339 0.5578 0.114 Uiso 1 1 calc R . .
H14C H 0.7234 0.0729 0.4849 0.114 Uiso 1 1 calc R . .
C15 C 0.9706(5) 0.1855(5) 0.0843(5) 0.0412(18) Uani 1 1 d . . .
H15A H 1.0256 0.1424 0.1178 0.049 Uiso 1 1 calc R . .
H15B H 1.0063 0.2407 0.0336 0.049 Uiso 1 1 calc R . .
C16 C 0.9204(5) 0.1290(5) 0.0399(5) 0.0355(17) Uani 1 1 d . . .
C17 C 0.9544(5) 0.1369(5) -0.0561(5) 0.0418(18) Uani 1 1 d . . .
H17 H 1.0051 0.1823 -0.0956 0.05 Uiso 1 1 calc R . .
C18 C 0.9124(6) 0.0771(5) -0.0922(5) 0.046(2) Uani 1 1 d . . .
H18 H 0.9336 0.0811 -0.1577 0.055 Uiso 1 1 calc R . .
C19 C 0.8403(6) 0.0122(5) -0.0340(5) 0.0429(19) Uani 1 1 d . . .
H19 H 0.8112 -0.0299 -0.0581 0.051 Uiso 1 1 calc R . .
C20 C 0.8103(5) 0.0086(5) 0.0601(5) 0.0414(18) Uani 1 1 d . . .
C21 C 0.7369(6) -0.0681(6) 0.1274(5) 0.059(2) Uani 1 1 d . . .
H21A H 0.7676 -0.1334 0.1254 0.088 Uiso 1 1 calc R . .
H21B H 0.6674 -0.0561 0.1079 0.088 Uiso 1 1 calc R . .
H21C H 0.7282 -0.0646 0.1925 0.088 Uiso 1 1 calc R . .
C23 C 1.2159(5) 0.3993(5) 0.1781(4) 0.0304(16) Uani 1 1 d . . .
C24 C 1.2019(5) 0.3087(5) 0.2467(5) 0.0325(17) Uani 1 1 d . . .
H24 H 1.182 0.3066 0.3118 0.039 Uiso 1 1 calc R . .
C25 C 1.2154(5) 0.2215(5) 0.2255(5) 0.0346(17) Uani 1 1 d . . .
H25 H 1.2038 0.1616 0.2758 0.042 Uiso 1 1 calc R . .
C26 C 1.2459(5) 0.2194(5) 0.1311(5) 0.0392(18) Uani 1 1 d . . .
H26 H 1.2564 0.1592 0.1164 0.047 Uiso 1 1 calc R . .
C27 C 1.2600(5) 0.3078(5) 0.0604(5) 0.0369(18) Uani 1 1 d . . .
H27 H 1.2798 0.3095 -0.0046 0.044 Uiso 1 1 calc R . .
C28 C 1.2455(5) 0.3944(5) 0.0840(5) 0.0404(18) Uani 1 1 d . . .
H28 H 1.256 0.4543 0.0335 0.049 Uiso 1 1 calc R . .
C29 C 1.2848(5) 0.5797(5) 0.1357(4) 0.0285(16) Uani 1 1 d . . .
C30 C 1.3884(5) 0.5517(5) 0.0987(4) 0.0364(17) Uani 1 1 d . . .
H30 H 1.4064 0.4834 0.1098 0.044 Uiso 1 1 calc R . .
C31 C 1.4665(5) 0.6147(6) 0.0474(5) 0.0398(18) Uani 1 1 d . . .
H31 H 1.5357 0.5899 0.0248 0.048 Uiso 1 1 calc R . .
C32 C 1.4434(5) 0.7140(6) 0.0290(4) 0.0399(18) Uani 1 1 d . . .
H32 H 1.4965 0.7587 -0.0062 0.048 Uiso 1 1 calc R . .
C33 C 1.3422(6) 0.7482(5) 0.0625(5) 0.0407(18) Uani 1 1 d . . .
H33 H 1.3252 0.8167 0.0503 0.049 Uiso 1 1 calc R . .
C34 C 1.2645(5) 0.6812(5) 0.1146(4) 0.0306(16) Uani 1 1 d . . .
H34 H 1.1951 0.7061 0.1363 0.037 Uiso 1 1 calc R . .
C35 C 1.2115(5) 0.4788(4) 0.3155(4) 0.0310(16) Uani 1 1 d . . .
C36 C 1.1294(5) 0.4546(4) 0.3947(4) 0.0355(17) Uani 1 1 d . . .
H36 H 1.0591 0.4553 0.3845 0.043 Uiso 1 1 calc R . .
C37 C 1.1460(5) 0.4297(4) 0.4873(4) 0.0352(17) Uani 1 1 d . . .
H37 H 1.0875 0.415 0.5391 0.042 Uiso 1 1 calc R . .
C38 C 1.2457(6) 0.4264(5) 0.5041(5) 0.052(2) Uani 1 1 d . . .
H38 H 1.2571 0.4088 0.5679 0.062 Uiso 1 1 calc R . .
C39 C 1.3293(6) 0.4480(6) 0.4301(5) 0.062(2) Uani 1 1 d . . .
H39 H 1.3994 0.444 0.4421 0.074 Uiso 1 1 calc R . .
C40 C 1.3121(6) 0.4762(5) 0.3363(5) 0.0448(19) Uani 1 1 d . . .
H40 H 1.3708 0.494 0.2852 0.054 Uiso 1 1 calc R . .
C41 C 1.0770(5) 0.5514(5) 0.1879(4) 0.0351(17) Uani 1 1 d . . .
C42 C 1.0167(5) 0.6120(5) 0.2405(4) 0.0357(17) Uani 1 1 d . . .
H42 H 1.0473 0.626 0.2863 0.043 Uiso 1 1 calc R . .
C43 C 0.9152(5) 0.6518(5) 0.2282(4) 0.0378(17) Uani 1 1 d . . .
H43 H 0.8785 0.6921 0.2655 0.045 Uiso 1 1 calc R . .
C44 C 0.8668(5) 0.6345(5) 0.1638(4) 0.0338(17) Uani 1 1 d . . .
H44 H 0.7961 0.66 0.1576 0.041 Uiso 1 1 calc R . .
C45 C 0.9238(5) 0.5783(5) 0.1074(5) 0.0408(18) Uani 1 1 d . . .
H45 H 0.8937 0.5678 0.0595 0.049 Uiso 1 1 calc R . .
C46 C 1.0242(5) 0.5381(5) 0.1216(4) 0.0387(18) Uani 1 1 d . . .
H46 H 1.0601 0.4984 0.0834 0.046 Uiso 1 1 calc R . .
C47 C 0.9390(6) -0.1065(5) 0.4120(5) 0.0405(18) Uani 1 1 d . . .
C48 C 0.8540(6) -0.1629(5) 0.4007(5) 0.060(2) Uani 1 1 d . . .
H48A H 0.7836 -0.1388 0.428 0.09 Uiso 1 1 calc R . .
H48B H 0.8659 -0.2329 0.434 0.09 Uiso 1 1 calc R . .
H48C H 0.8574 -0.1534 0.3327 0.09 Uiso 1 1 calc R . .
C49 C 0.9396(6) -0.1260(6) 0.5181(5) 0.061(2) Uani 1 1 d . . .
H49A H 0.9948 -0.0892 0.5246 0.092 Uiso 1 1 calc R . .
H49B H 0.9544 -0.1963 0.5481 0.092 Uiso 1 1 calc R . .
H49C H 0.8699 -0.1048 0.5495 0.092 Uiso 1 1 calc R . .
C50 C 1.0498(6) -0.1242(5) 0.3617(5) 0.0362(18) Uani 1 1 d . . .
C51 C 1.1186(6) -0.0508(6) 0.3202(5) 0.048(2) Uani 1 1 d . . .
H51 H 1.0944 0.0139 0.3214 0.057 Uiso 1 1 calc R . .
C52 C 1.2220(6) -0.0678(6) 0.2767(5) 0.048(2) Uani 1 1 d . . .
H52 H 1.2684 -0.0157 0.2501 0.057 Uiso 1 1 calc R . .
C53 C 1.2574(6) -0.1603(7) 0.2721(5) 0.057(2) Uani 1 1 d . . .
H53 H 1.3274 -0.1724 0.24 0.068 Uiso 1 1 calc R . .
C54 C 1.1900(7) -0.2353(6) 0.3147(5) 0.056(2) Uani 1 1 d . . .
H54 H 1.2147 -0.3 0.3137 0.067 Uiso 1 1 calc R . .
C55 C 1.0866(6) -0.2181(6) 0.3591(5) 0.046(2) Uani 1 1 d . . .
H55 H 1.041 -0.2707 0.3877 0.056 Uiso 1 1 calc R . .
N1 N 0.6741(4) 0.2175(4) 0.2113(3) 0.0292(13) Uani 1 1 d . . .
N2 N 0.8916(4) 0.2244(4) 0.1531(4) 0.0334(14) Uani 1 1 d . . .
N3 N 0.8461(4) 0.0685(4) 0.0981(4) 0.0394(14) Uani 1 1 d . . .
N4 N 0.8128(5) 0.2086(4) 0.3463(4) 0.0393(15) Uani 1 1 d . . .
O1 O 0.9023(3) 0.0228(3) 0.2819(3) 0.0416(12) Uani 1 1 d . . .
O2 O 0.9076(3) -0.0028(3) 0.3828(3) 0.0445(12) Uani 1 1 d . . .
B1 B 1.1992(6) 0.5021(5) 0.2036(5) 0.0323(19) Uani 1 1 d . . .
S1 S 0.65126(14) 0.01928(13) 0.32900(12) 0.0433(5) Uani 1 1 d . . .
Mn1 Mn 0.79050(8) 0.11308(7) 0.24939(7) 0.0361(3) Uani 1 1 d . . .
Cl1 Cl 0.5987(3) 0.5351(3) 0.2880(3) 0.0815(16) Uani 0.669(7) 1 d P A 1
C22 C 0.5035(10) 0.6390(10) 0.2772(10) 0.071(4) Uani 0.669(7) 1 d P A 1
H22A H 0.4759 0.6532 0.2174 0.085 Uiso 0.669(7) 1 calc PR A 1
H22B H 0.4428 0.6235 0.3314 0.085 Uiso 0.669(7) 1 calc PR A 1
Cl2 Cl 0.5611(3) 0.7412(3) 0.2761(4) 0.126(2) Uani 0.669(7) 1 d P A 1
C56 C 0.561(2) 0.765(2) 0.424(2) 0.117(6) Uiso 0.331(7) 1 d PD A 2
H56A H 0.5317 0.8306 0.4247 0.176 Uiso 0.331(7) 1 calc PR A 2
H56B H 0.6385 0.7604 0.4209 0.176 Uiso 0.331(7) 1 calc PR A 2
H56C H 0.5286 0.7161 0.4827 0.176 Uiso 0.331(7) 1 calc PR A 2
C57 C 0.538(3) 0.744(2) 0.337(2) 0.117(6) Uiso 0.331(7) 1 d PD A 2
H57A H 0.4604 0.7509 0.3398 0.141 Uiso 0.331(7) 1 calc PR A 2
H57B H 0.5713 0.7932 0.2786 0.141 Uiso 0.331(7) 1 calc PR A 2
O3 O 0.5776(15) 0.6481(15) 0.3332(14) 0.117(6) Uiso 0.331(7) 1 d PD A 2
C58 C 0.560(3) 0.626(2) 0.254(2) 0.117(6) Uiso 0.331(7) 1 d PD A 2
H58A H 0.5953 0.6742 0.1958 0.141 Uiso 0.331(7) 1 calc PR A 2
H58B H 0.4827 0.6349 0.2542 0.141 Uiso 0.331(7) 1 calc PR A 2
C59 C 0.598(3) 0.524(2) 0.247(3) 0.117(6) Uiso 0.331(7) 1 d PD A 2
H59A H 0.5803 0.5172 0.1898 0.176 Uiso 0.331(7) 1 calc PR A 2
H59B H 0.563 0.475 0.3038 0.176 Uiso 0.331(7) 1 calc PR A 2
H59C H 0.6753 0.5149 0.2436 0.176 Uiso 0.331(7) 1 calc PR A 2

loop_
_atom_site_aniso_label
_atom_site_aniso_U_11
_atom_site_aniso_U_22
_atom_site_aniso_U_33
_atom_site_aniso_U_23
_atom_site_aniso_U_13
_atom_site_aniso_U_12
C1 0.027(4) 0.056(5) 0.043(4) -0.005(4) -0.011(4) -0.011(4)
C2 0.042(5) 0.078(6) 0.041(5) 0.005(4) -0.004(4) 0.000(4)
C3 0.051(5) 0.051(5) 0.069(6) 0.000(4) -0.027(4) -0.004(4)
C4 0.037(5) 0.027(4) 0.033(4) -0.002(3) -0.011(3) -0.001(4)
C5 0.022(4) 0.041(5) 0.064(5) -0.005(4) -0.003(4) 0.000(3)
C6 0.036(5) 0.034(5) 0.046(4) -0.006(4) -0.007(4) 0.008(4)
C7 0.045(5) 0.021(4) 0.030(4) 0.000(3) -0.003(3) 0.004(3)
C8 0.034(4) 0.054(5) 0.046(5) -0.021(4) -0.003(4) -0.008(4)
C9 0.033(4) 0.030(5) 0.043(4) -0.011(4) -0.014(4) 0.001(4)
C10 0.053(5) 0.046(5) 0.034(4) -0.012(4) -0.006(4) -0.011(4)
C11 0.086(7) 0.066(7) 0.054(6) -0.036(5) -0.016(5) -0.014(5)
C12 0.091(7) 0.083(7) 0.046(5) -0.034(5) 0.002(5) -0.034(6)
C13 0.056(6) 0.058(6) 0.035(5) -0.007(4) -0.007(4) -0.013(4)
C14 0.088(7) 0.099(8) 0.045(5) -0.022(5) -0.002(5) -0.031(6)
C15 0.030(4) 0.047(5) 0.040(4) -0.005(4) -0.006(3) 0.000(3)
C16 0.037(5) 0.033(5) 0.037(4) -0.013(4) -0.009(4) 0.003(4)
C17 0.039(5) 0.040(5) 0.035(5) -0.003(4) 0.000(4) 0.004(4)
C18 0.061(6) 0.039(5) 0.037(4) -0.017(4) -0.014(4) 0.023(4)
C19 0.051(5) 0.036(5) 0.045(5) -0.014(4) -0.023(4) 0.010(4)
C20 0.033(5) 0.043(5) 0.046(5) -0.010(4) -0.007(4) -0.002(4)
C21 0.061(6) 0.067(6) 0.057(5) -0.028(5) -0.016(4) 0.001(5)
C23 0.022(4) 0.037(5) 0.030(4) -0.011(4) -0.004(3) 0.005(3)
C24 0.026(4) 0.039(5) 0.035(4) -0.019(4) -0.004(3) 0.005(3)
C25 0.022(4) 0.035(5) 0.044(5) -0.010(4) -0.002(3) -0.004(3)
C26 0.027(4) 0.046(5) 0.055(5) -0.030(4) -0.018(4) 0.013(3)
C27 0.035(4) 0.041(5) 0.035(4) -0.011(4) -0.013(3) 0.011(3)
C28 0.043(5) 0.036(5) 0.042(5) -0.013(4) -0.007(3) 0.000(3)
C29 0.030(4) 0.032(5) 0.020(3) -0.005(3) -0.006(3) 0.005(3)
C30 0.029(5) 0.042(5) 0.033(4) -0.009(4) -0.004(3) 0.006(4)
C31 0.018(4) 0.054(6) 0.045(4) -0.024(4) 0.003(3) 0.014(4)
C32 0.023(4) 0.056(6) 0.029(4) -0.009(4) 0.008(3) 0.002(4)
C33 0.054(6) 0.026(4) 0.033(4) -0.001(3) 0.000(4) -0.002(4)
C34 0.026(4) 0.046(5) 0.017(3) -0.013(3) 0.000(3) 0.008(4)
C35 0.028(4) 0.028(4) 0.037(4) -0.014(3) -0.002(3) 0.004(3)
C36 0.031(4) 0.035(5) 0.036(4) -0.008(3) 0.000(3) -0.008(3)
C37 0.038(5) 0.035(5) 0.028(4) -0.009(3) -0.001(3) 0.003(3)
C38 0.045(5) 0.081(6) 0.032(4) -0.019(4) -0.009(4) -0.007(4)
C39 0.038(5) 0.104(7) 0.041(5) -0.015(5) -0.006(4) -0.021(5)
C40 0.040(5) 0.056(5) 0.037(4) -0.014(4) 0.001(4) -0.012(4)
C41 0.046(5) 0.036(4) 0.021(4) -0.004(3) -0.003(3) -0.012(3)
C42 0.047(5) 0.038(5) 0.024(4) -0.010(3) -0.004(3) -0.008(4)
C43 0.034(5) 0.042(5) 0.031(4) -0.009(3) 0.001(3) 0.004(4)
C44 0.021(4) 0.040(5) 0.033(4) -0.006(3) -0.003(3) 0.006(3)
C45 0.034(5) 0.050(5) 0.040(4) -0.015(4) -0.009(3) 0.001(4)
C46 0.044(5) 0.041(5) 0.028(4) -0.009(3) -0.001(3) -0.005(4)
C47 0.049(5) 0.027(5) 0.041(4) -0.004(4) -0.010(4) 0.000(4)
C48 0.055(6) 0.061(6) 0.057(5) -0.002(4) -0.017(4) -0.011(4)
C49 0.050(5) 0.076(6) 0.042(5) -0.002(4) -0.004(4) 0.000(4)
C50 0.044(5) 0.031(5) 0.033(4) -0.009(4) -0.016(4) 0.012(4)
C51 0.050(6) 0.055(6) 0.033(4) -0.004(4) -0.011(4) 0.000(4)
C52 0.032(5) 0.059(6) 0.052(5) -0.015(4) -0.012(4) -0.001(4)
C53 0.046(6) 0.071(7) 0.059(6) -0.030(5) -0.021(4) 0.016(5)
C54 0.062(6) 0.043(6) 0.061(5) -0.017(4) -0.018(5) 0.015(5)
C55 0.044(5) 0.055(6) 0.039(5) -0.014(4) -0.010(4) 0.004(4)
N1 0.026(4) 0.027(3) 0.036(3) -0.002(3) -0.015(3) -0.009(3)
N2 0.036(4) 0.027(3) 0.039(3) -0.019(3) 0.003(3) 0.000(3)
N3 0.039(4) 0.034(4) 0.044(4) -0.010(3) -0.011(3) 0.003(3)
N4 0.049(4) 0.038(4) 0.034(4) -0.008(3) -0.015(3) -0.007(3)
O1 0.042(3) 0.054(3) 0.025(3) -0.004(2) -0.010(2) -0.005(2)
O2 0.049(3) 0.054(4) 0.028(3) -0.010(2) -0.008(2) 0.000(2)
B1 0.033(5) 0.030(5) 0.031(4) -0.007(4) -0.006(4) 0.003(4)
S1 0.0358(12) 0.0457(13) 0.0402(11) -0.0010(9) -0.0080(9) -0.0038(9)
Mn1 0.0322(7) 0.0392(7) 0.0328(6) -0.0054(5) -0.0062(5) -0.0019(5)
Cl1 0.043(2) 0.077(3) 0.119(4) -0.023(2) -0.013(2) -0.0033(18)
C22 0.067(10) 0.083(10) 0.067(9) -0.023(7) -0.021(8) -0.006(8)
Cl2 0.071(3) 0.079(4) 0.232(7) -0.039(3) -0.043(4) -0.016(2)

loop_
_atom_type_symbol
_atom_type_description
_atom_type_scat_dispersion_real
_atom_type_scat_dispersion_imag
_atom_type_scat_source
C C 0.0033 0.0016 'International Tables Vol C Tables 4.2.6.8 and 6.1.1.4'
H H 0 0 'International Tables Vol C Tables 4.2.6.8 and 6.1.1.4'
N N 0.0061 0.0033 'International Tables Vol C Tables 4.2.6.8 and 6.1.1.4'
O O 0.0106 0.006 'International Tables Vol C Tables 4.2.6.8 and 6.1.1.4'
B B 0.0013 0.0007 'International Tables Vol C Tables 4.2.6.8 and 6.1.1.4'
S S 0.1246 0.1234 'International Tables Vol C Tables 4.2.6.8 and 6.1.1.4'
Mn Mn 0.3368 0.7283 'International Tables Vol C Tables 4.2.6.8 and 6.1.1.4'
Cl Cl 0.1484 0.1585 'International Tables Vol C Tables 4.2.6.8 and 6.1.1.4'

loop_
_geom_angle_atom_site_label_1
_geom_angle_atom_site_label_2
_geom_angle_atom_site_label_3
_geom_angle
C4 C1 C3 109.3(5)
C4 C1 C2 111.7(6)
C3 C1 C2 107.7(6)
C4 C1 S1 112.7(5)
C3 C1 S1 108.9(5)
C2 C1 S1 106.4(4)
C1 C2 H2A 109.5
C1 C2 H2B 109.5
H2A C2 H2B 109.5
C1 C2 H2C 109.5
H2A C2 H2C 109.5
H2B C2 H2C 109.5
C1 C3 H3A 109.5
C1 C3 H3B 109.5
H3A C3 H3B 109.5
C1 C3 H3C 109.5
H3A C3 H3C 109.5
H3B C3 H3C 109.5
N1 C4 C1 116.9(6)
N1 C4 C5 124.7(6)
C1 C4 C5 118.4(6)
C4 C5 H5A 109.5
C4 C5 H5B 109.5
H5A C5 H5B 109.5
C4 C5 H5C 109.5
H5A C5 H5C 109.5
H5B C5 H5C 109.5
N1 C6 C7 107.5(5)
N1 C6 H6A 110.2
C7 C6 H6A 110.2
N1 C6 H6B 110.2
C7 C6 H6B 110.2
H6A C6 H6B 108.5
N2 C7 C6 112.6(5)
N2 C7 H7A 109.1
C6 C7 H7A 109.1
N2 C7 H7B 109.1
C6 C7 H7B 109.1
H7A C7 H7B 107.8
N2 C8 C9 114.4(5)
N2 C8 H8A 108.7
C9 C8 H8A 108.7
N2 C8 H8B 108.7
C9 C8 H8B 108.7
H8A C8 H8B 107.6
C10 C9 N4 122.7(7)
C10 C9 C8 122.9(7)
N4 C9 C8 114.3(6)
C9 C10 C11 120.1(7)
C9 C10 H10 120
C11 C10 H10 120
C12 C11 C10 119.3(7)
C12 C11 H11 120.4
C10 C11 H11 120.4
C11 C12 C13 119.0(8)
C11 C12 H12 120.5
C13 C12 H12 120.5
N4 C13 C12 123.0(7)
N4 C13 C14 115.7(7)
C12 C13 C14 121.3(8)
C13 C14 H14A 109.5
C13 C14 H14B 109.5
H14A C14 H14B 109.5
C13 C14 H14C 109.5
H14A C14 H14C 109.5
H14B C14 H14C 109.5
N2 C15 C16 112.0(5)
N2 C15 H15A 109.2
C16 C15 H15A 109.2
N2 C15 H15B 109.2
C16 C15 H15B 109.2
H15A C15 H15B 107.9
N3 C16 C17 123.3(6)
N3 C16 C15 116.6(6)
C17 C16 C15 120.0(7)
C18 C17 C16 118.1(7)
C18 C17 H17 121
C16 C17 H17 121
C19 C18 C17 119.9(7)
C19 C18 H18 120.1
C17 C18 H18 120.1
C18 C19 C20 118.8(7)
C18 C19 H19 120.6
C20 C19 H19 120.6
N3 C20 C19 123.5(7)
N3 C20 C21 117.0(6)
C19 C20 C21 119.5(7)
C20 C21 H21A 109.5
C20 C21 H21B 109.5
H21A C21 H21B 109.5
C20 C21 H21C 109.5
H21A C21 H21C 109.5
H21B C21 H21C 109.5
C24 C23 C28 113.8(6)
C24 C23 B1 123.2(6)
C28 C23 B1 123.0(6)
C25 C24 C23 123.4(6)
C25 C24 H24 118.3
C23 C24 H24 118.3
C24 C25 C26 121.2(6)
C24 C25 H25 119.4
C26 C25 H25 119.4
C27 C26 C25 117.5(6)
C27 C26 H26 121.3
C25 C26 H26 121.3
C26 C27 C28 120.0(7)
C26 C27 H27 120
C28 C27 H27 120
C27 C28 C23 124.1(7)
C27 C28 H28 117.9
C23 C28 H28 117.9
C30 C29 C34 113.6(6)
C30 C29 B1 123.1(6)
C34 C29 B1 123.1(6)
C31 C30 C29 125.3(7)
C31 C30 H30 117.4
C29 C30 H30 117.4
C30 C31 C32 119.2(6)
C30 C31 H31 120.4
C32 C31 H31 120.4
C31 C32 C33 119.2(6)
C31 C32 H32 120.4
C33 C32 H32 120.4
C32 C33 C34 119.8(6)
C32 C33 H33 120.1
C34 C33 H33 120.1
C29 C34 C33 122.9(6)
C29 C34 H34 118.6
C33 C34 H34 118.6
C40 C35 C36 115.2(6)
C40 C35 B1 119.2(6)
C36 C35 B1 125.5(6)
C37 C36 C35 122.8(6)
C37 C36 H36 118.6
C35 C36 H36 118.6
C38 C37 C36 120.0(6)
C38 C37 H37 120
C36 C37 H37 120
C37 C38 C39 120.2(7)
C37 C38 H38 119.9
C39 C38 H38 119.9
C38 C39 C40 119.8(7)
C38 C39 H39 120.1
C40 C39 H39 120.1
C35 C40 C39 122.0(7)
C35 C40 H40 119
C39 C40 H40 119
C46 C41 C42 112.9(6)
C46 C41 B1 124.1(6)
C42 C41 B1 123.0(5)
C43 C42 C41 122.9(6)
C43 C42 H42 118.5
C41 C42 H42 118.5
C44 C43 C42 121.5(6)
C44 C43 H43 119.3
C42 C43 H43 119.3
C43 C44 C45 118.2(6)
C43 C44 H44 120.9
C45 C44 H44 120.9
C46 C45 C44 119.5(6)
C46 C45 H45 120.2
C44 C45 H45 120.2
C45 C46 C41 124.9(6)
C45 C46 H46 117.6
C41 C46 H46 117.6
O2 C47 C50 109.8(5)
O2 C47 C48 109.1(5)
C50 C47 C48 116.2(6)
O2 C47 C49 101.4(5)
C50 C47 C49 109.1(5)
C48 C47 C49 110.1(6)
C47 C48 H48A 109.5
C47 C48 H48B 109.5
H48A C48 H48B 109.5
C47 C48 H48C 109.5
H48A C48 H48C 109.5
H48B C48 H48C 109.5
C47 C49 H49A 109.5
C47 C49 H49B 109.5
H49A C49 H49B 109.5
C47 C49 H49C 109.5
H49A C49 H49C 109.5
H49B C49 H49C 109.5
C51 C50 C55 118.0(7)
C51 C50 C47 122.1(6)
C55 C50 C47 119.8(7)
C50 C51 C52 122.1(8)
C50 C51 H51 118.9
C52 C51 H51 118.9
C53 C52 C51 119.7(8)
C53 C52 H52 120.2
C51 C52 H52 120.2
C52 C53 C54 119.0(8)
C52 C53 H53 120.5
C54 C53 H53 120.5
C53 C54 C55 121.1(8)
C53 C54 H54 119.4
C55 C54 H54 119.4
C54 C55 C50 120.0(7)
C54 C55 H55 120
C50 C55 H55 120
C4 N1 C6 119.1(5)
C4 N1 Mn1 125.7(4)
C6 N1 Mn1 114.8(4)
C8 N2 C15 109.3(5)
C8 N2 C7 111.5(5)
C15 N2 C7 108.8(5)
C8 N2 Mn1 109.0(4)
C15 N2 Mn1 111.4(4)
C7 N2 Mn1 106.9(4)
C16 N3 C20 116.2(6)
C16 N3 Mn1 108.3(4)
C20 N3 Mn1 134.9(5)
C13 N4 C9 116.0(6)
C13 N4 Mn1 132.3(5)
C9 N4 Mn1 109.6(4)
O2 O1 Mn1 112.4(3)
C47 O2 O1 105.6(4)
C29 B1 C23 112.4(6)
C29 B1 C35 108.9(5)
C23 B1 C35 108.7(5)
C29 B1 C41 108.4(5)
C23 B1 C41 107.8(5)
C35 B1 C41 110.7(5)
C1 S1 Mn1 99.8(2)
O1 Mn1 N1 176.9(2)
O1 Mn1 N2 94.23(19)
N1 Mn1 N2 82.8(2)
O1 Mn1 S1 99.92(14)
N1 Mn1 S1 83.11(16)
N2 Mn1 S1 164.95(14)
O1 Mn1 N4 94.71(18)
N1 Mn1 N4 83.59(18)
N2 Mn1 N4 76.4(2)
S1 Mn1 N4 107.23(16)
O1 Mn1 N3 80.87(18)
N1 Mn1 N3 99.25(18)
N2 Mn1 N3 73.82(19)
S1 Mn1 N3 103.28(15)
N4 Mn1 N3 149.5(2)
Cl2 C22 Cl1 110.8(7)
Cl2 C22 H22A 109.5
Cl1 C22 H22A 109.5
Cl2 C22 H22B 109.5
Cl1 C22 H22B 109.5
H22A C22 H22B 108.1
C57 C56 H56A 109.5
C57 C56 H56B 109.5
H56A C56 H56B 109.5
C57 C56 H56C 109.5
H56A C56 H56C 109.5
H56B C56 H56C 109.5
O3 C57 C56 112.5(19)
O3 C57 H57A 109.1
C56 C57 H57A 109.1
O3 C57 H57B 109.1
C56 C57 H57B 109.1
H57A C57 H57B 107.8
C58 O3 C57 114.9(18)
O3 C58 C59 117(2)
O3 C58 H58A 108
C59 C58 H58A 108
O3 C58 H58B 108
C59 C58 H58B 108
H58A C58 H58B 107.3
C58 C59 H59A 109.5
C58 C59 H59B 109.5
H59A C59 H59B 109.5
C58 C59 H59C 109.5
H59A C59 H59C 109.5
H59B C59 H59C 109.5

loop_
_geom_bond_atom_site_label_1
_geom_bond_atom_site_label_2
_geom_bond_distance
C1 C4 1.475(9)
C1 C3 1.530(9)
C1 C2 1.586(9)
C1 S1 1.847(7)
C2 H2A 0.98
C2 H2B 0.98
C2 H2C 0.98
C3 H3A 0.98
C3 H3B 0.98
C3 H3C 0.98
C4 N1 1.286(7)
C4 C5 1.507(8)
C5 H5A 0.98
C5 H5B 0.98
C5 H5C 0.98
C6 N1 1.477(7)
C6 C7 1.526(8)
C6 H6A 0.99
C6 H6B 0.99
C7 N2 1.507(7)
C7 H7A 0.99
C7 H7B 0.99
C8 N2 1.467(7)
C8 C9 1.479(9)
C8 H8A 0.99
C8 H8B 0.99
C9 C10 1.343(9)
C9 N4 1.353(8)
C10 C11 1.363(9)
C10 H10 0.95
C11 C12 1.342(10)
C11 H11 0.95
C12 C13 1.371(10)
C12 H12 0.95
C13 N4 1.352(9)
C13 C14 1.521(10)
C14 H14A 0.98
C14 H14B 0.98
C14 H14C 0.98
C15 N2 1.483(8)
C15 C16 1.486(8)
C15 H15A 0.99
C15 H15B 0.99
C16 N3 1.345(8)
C16 C17 1.388(9)
C17 C18 1.375(9)
C17 H17 0.95
C18 C19 1.362(9)
C18 H18 0.95
C19 C20 1.372(9)
C19 H19 0.95
C20 N3 1.353(8)
C20 C21 1.509(9)
C21 H21A 0.98
C21 H21B 0.98
C21 H21C 0.98
C23 C24 1.384(8)
C23 C28 1.410(8)
C23 B1 1.626(10)
C24 C25 1.378(8)
C24 H24 0.95
C25 C26 1.400(9)
C25 H25 0.95
C26 C27 1.376(9)
C26 H26 0.95
C27 C28 1.387(9)
C27 H27 0.95
C28 H28 0.95
C29 C30 1.393(8)
C29 C34 1.396(8)
C29 B1 1.617(10)
C30 C31 1.374(9)
C30 H30 0.95
C31 C32 1.374(9)
C31 H31 0.95
C32 C33 1.381(8)
C32 H32 0.95
C33 C34 1.405(9)
C33 H33 0.95
C34 H34 0.95
C35 C40 1.392(8)
C35 C36 1.394(8)
C35 B1 1.648(9)
C36 C37 1.380(8)
C36 H36 0.95
C37 C38 1.355(8)
C37 H37 0.95
C38 C39 1.359(9)
C38 H38 0.95
C39 C40 1.397(9)
C39 H39 0.95
C40 H40 0.95
C41 C46 1.397(8)
C41 C42 1.415(8)
C41 B1 1.674(9)
C42 C43 1.385(8)
C42 H42 0.95
C43 C44 1.361(8)
C43 H43 0.95
C44 C45 1.392(8)
C44 H44 0.95
C45 C46 1.378(8)
C45 H45 0.95
C46 H46 0.95
C47 O2 1.446(7)
C47 C50 1.497(9)
C47 C48 1.516(9)
C47 C49 1.532(9)
C48 H48A 0.98
C48 H48B 0.98
C48 H48C 0.98
C49 H49A 0.98
C49 H49B 0.98
C49 H49C 0.98
C50 C51 1.371(9)
C50 C55 1.386(9)
C51 C52 1.381(9)
C51 H51 0.95
C52 C53 1.372(10)
C52 H52 0.95
C53 C54 1.377(10)
C53 H53 0.95
C54 C55 1.385(9)
C54 H54 0.95
C55 H55 0.95
N1 Mn1 2.018(5)
N2 Mn1 2.145(5)
N3 Mn1 2.499(6)
N4 Mn1 2.389(5)
O1 O2 1.457(5)
O1 Mn1 1.848(4)
S1 Mn1 2.268(2)
Cl1 C22 1.796(13)
C22 Cl2 1.731(13)
C22 H22A 0.99
C22 H22B 0.99
C56 C57 1.528(18)
C56 H56A 0.98
C56 H56B 0.98
C56 H56C 0.98
C57 O3 1.426(18)
C57 H57A 0.99
C57 H57B 0.99
O3 C58 1.397(18)
C58 C59 1.511(19)
C58 H58A 0.99
C58 H58B 0.99
C59 H59A 0.98
C59 H59B 0.98
C59 H59C 0.98
